data_4303387
loop_
_publ_author_name
'Shuang Yao'
'Hoi-Shan Chan'
'Chi-Keung Lam'
'Hung Kay Lee'

_publ_section_title
;
Synthesis, Structure, and Reaction Chemistry of Samarium(II), Europium(II),
and Ytterbium(II) Complexes of the Unsymmetrical Benzamidinate Ligand
[PhC(NSiMe3)(NC6H3Pri2-2,6)]-
;
_journal_name_full 'Inorganic Chemistry'
_journal_page_first 9936
_journal_page_last 9946
_journal_paper_doi 10.1021/ic901327m
_journal_volume 48
_journal_year 2009
_chemical_formula_sum 'C107 H142 N8 Si4 Sm2 Te2'
_chemical_formula_weight 2208.55
_chemical_name_systematic
; 
 ? 
;
_space_group_IT_number 2
_symmetry_cell_setting triclinic
_symmetry_space_group_name_Hall '-P 1'
_symmetry_space_group_name_H-M 'P -1'
_atom_sites_solution_hydrogens geom
_atom_sites_solution_primary direct
_atom_sites_solution_secondary difmap
_audit_creation_method SHELXL-97
_cell_angle_alpha 114.055(2)
_cell_angle_beta 103.082(2)
_cell_angle_gamma 92.451(2)
_cell_formula_units_Z 2
_cell_length_a 13.7791(17)
_cell_length_b 19.970(2)
_cell_length_c 22.393(3)
_cell_measurement_reflns_used 201
_cell_measurement_temperature 293(2)
_cell_measurement_theta_max 14
_cell_measurement_theta_min -14
_cell_volume 5417.2(11)
_computing_cell_refinement 'BRUKER SMART CCD DIFFRACTOMETER'
_computing_data_collection 'BRUKER SMART CCD DIFFRACTOMETER'
_computing_data_reduction 'BRUKER SMART CCD DIFFRACTOMETER'
_computing_molecular_graphics 'SIEMENS SHELXTL'
_computing_publication_material 'SIEMENS SHELXTL'
_computing_structure_refinement 'SHELXL-97 (Sheldrick, 1997)'
_computing_structure_solution 'SHELXS-97 (Sheldrick, 1990)'
_diffrn_ambient_temperature 293(2)
_diffrn_measured_fraction_theta_full 0.992
_diffrn_measured_fraction_theta_max 0.992
_diffrn_measurement_device_type 'BRUKER SMART CCD DIFFRACTOMETER'
_diffrn_measurement_method 'OMEGA SCAN'
_diffrn_radiation_monochromator graphite
_diffrn_radiation_source 'fine-focus sealed tube'
_diffrn_radiation_type MoK\a
_diffrn_radiation_wavelength 0.71073
_diffrn_reflns_av_R_equivalents 0.0334
_diffrn_reflns_av_sigmaI/netI 0.0616
_diffrn_reflns_limit_h_max 14
_diffrn_reflns_limit_h_min -16
_diffrn_reflns_limit_k_max 22
_diffrn_reflns_limit_k_min -23
_diffrn_reflns_limit_l_max 26
_diffrn_reflns_limit_l_min -25
_diffrn_reflns_number 29381
_diffrn_reflns_theta_full 25.00
_diffrn_reflns_theta_max 25.00
_diffrn_reflns_theta_min 1.03
_exptl_absorpt_coefficient_mu 1.692
_exptl_absorpt_correction_T_max 1.0000
_exptl_absorpt_correction_T_min 0.383160
_exptl_absorpt_correction_type multi-scan
_exptl_absorpt_process_details SADABS_Bruker
_exptl_crystal_colour orange
_exptl_crystal_density_diffrn 1.354
_exptl_crystal_density_method 'not measured'
_exptl_crystal_description block
_exptl_crystal_F_000 2248
_exptl_crystal_size_max 0.40
_exptl_crystal_size_mid 0.30
_exptl_crystal_size_min 0.20
_platon_squeeze_details
;
;
_refine_diff_density_max 6.829
_refine_diff_density_min -3.124
_refine_diff_density_rms 0.160
_refine_ls_extinction_method none
_refine_ls_goodness_of_fit_ref 1.146
_refine_ls_hydrogen_treatment constr
_refine_ls_matrix_type full
_refine_ls_number_parameters 1108
_refine_ls_number_reflns 18944
_refine_ls_number_restraints 14
_refine_ls_restrained_S_all 1.146
_refine_ls_R_factor_all 0.0830
_refine_ls_R_factor_gt 0.0592
_refine_ls_shift/su_max 0.001
_refine_ls_shift/su_mean 0.000
_refine_ls_structure_factor_coef Fsqd
_refine_ls_weighting_details 'calc w=1/[\s^2^(Fo^2^)+(0.1031P)^2^+0.0000P] where P=(Fo^2^+2Fc^2^)/3'
_refine_ls_weighting_scheme calc
_refine_ls_wR_factor_gt 0.1690
_refine_ls_wR_factor_ref 0.1832
_reflns_number_gt 13719
_reflns_number_total 18944
_reflns_threshold_expression >2sigma(I)
_cod_data_source_file ic901327m_si_002_08.cif
_cod_data_source_block ys153
_cod_depositor_comments
;
The following automatic conversions were performed:
'_symmetry_cell_setting' value 'Triclinic' changed to 'triclinic'
according to '/home/saulius/struct/CIF-dictionaries/cif_core.dic'
dictionary named 'cif_core.dic' version 2.4.1 from
2010-06-29.

'_exptl_absorpt_correction_type' value 'Multi-scan' changed
to 'multi-scan' according to
'/home/saulius/struct/CIF-dictionaries/cif_core.dic' dictionary named
'cif_core.dic' version 2.4.1 from 2010-06-29.

Automatic conversion script
Id: cif_fix_enum 1527 2010-12-29 10:47:43Z saulius 
;
_cod_database_code 4303387

loop_
_symmetry_equiv_pos_as_xyz
'x, y, z'
'-x, -y, -z'

loop_
_atom_site_label
_atom_site_type_symbol
_atom_site_fract_x
_atom_site_fract_y
_atom_site_fract_z
_atom_site_U_iso_or_equiv
_atom_site_adp_type
_atom_site_occupancy
_atom_site_symmetry_multiplicity
_atom_site_calc_flag
_atom_site_refinement_flags
_atom_site_disorder_assembly
_atom_site_disorder_group
Sm1 Sm 0.21721(3) 0.633941(17) 0.292175(16) 0.03037(11) Uani 1 1 d . . .
Sm2 Sm 0.24407(2) 0.326596(17) 0.200323(16) 0.02765(11) Uani 1 1 d . . .
Te1 Te 0.33585(4) 0.49209(3) 0.22768(3) 0.04782(16) Uani 1 1 d . . .
Te2 Te 0.12836(4) 0.47008(3) 0.27201(3) 0.05033(16) Uani 1 1 d . . .
Si1 Si 0.15206(17) 0.64275(13) 0.12429(10) 0.0475(5) Uani 1 1 d . . .
Si2 Si 0.27480(17) 0.70392(13) 0.48033(11) 0.0482(5) Uani 1 1 d . . .
Si3 Si 0.52865(17) 0.30949(14) 0.25971(11) 0.0516(6) Uani 1 1 d . . .
Si4 Si -0.02508(16) 0.25972(12) 0.10551(11) 0.0439(5) Uani 1 1 d . . .
N1 N 0.3532(4) 0.7247(3) 0.3040(3) 0.0346(13) Uani 1 1 d . . .
N2 N 0.2227(4) 0.6758(3) 0.2080(3) 0.0364(13) Uani 1 1 d . . .
N3 N 0.0684(4) 0.6898(3) 0.3181(3) 0.0432(14) Uani 1 1 d . . .
N4 N 0.2003(4) 0.6994(3) 0.4044(3) 0.0404(14) Uani 1 1 d . . .
N5 N 0.2946(4) 0.2582(3) 0.0996(3) 0.0335(12) Uani 1 1 d . . .
N6 N 0.4131(4) 0.2929(3) 0.2000(3) 0.0366(13) Uani 1 1 d . . .
N7 N 0.1922(4) 0.2513(3) 0.2518(3) 0.0359(13) Uani 1 1 d . . .
N8 N 0.0803(4) 0.2520(3) 0.1609(3) 0.0349(13) Uani 1 1 d . . .
C1 C 0.4428(5) 0.7764(4) 0.3492(3) 0.0359(16) Uani 1 1 d . . .
C2 C 0.4405(6) 0.8532(4) 0.3811(4) 0.051(2) Uani 1 1 d . . .
C3 C 0.5270(8) 0.8981(5) 0.4236(5) 0.076(3) Uani 1 1 d . . .
H3A H 0.5267 0.9490 0.4433 0.091 Uiso 1 1 calc R . .
C4 C 0.6165(8) 0.8716(5) 0.4390(5) 0.079(3) Uani 1 1 d . . .
H4A H 0.6739 0.9039 0.4698 0.095 Uiso 1 1 calc R . .
C5 C 0.6186(7) 0.7968(5) 0.4080(4) 0.066(2) Uani 1 1 d . . .
H5A H 0.6783 0.7784 0.4169 0.079 Uiso 1 1 calc R . .
C6 C 0.5316(6) 0.7483(4) 0.3631(3) 0.0419(17) Uani 1 1 d . . .
C7 C 0.5391(6) 0.6674(4) 0.3321(4) 0.053(2) Uani 1 1 d . . .
H7A H 0.4744 0.6407 0.2994 0.064 Uiso 1 1 calc R . .
C8 C 0.6199(8) 0.6506(7) 0.2959(6) 0.128(6) Uani 1 1 d . . .
H8A H 0.6080 0.6685 0.2615 0.192 Uiso 1 1 calc R . .
H8B H 0.6196 0.5979 0.2752 0.192 Uiso 1 1 calc R . .
H8C H 0.6843 0.6745 0.3277 0.192 Uiso 1 1 calc R . .
C9 C 0.5620(12) 0.6368(7) 0.3843(6) 0.127(5) Uani 1 1 d . . .
H9A H 0.5110 0.6455 0.4085 0.190 Uiso 1 1 calc R . .
H9B H 0.6266 0.6609 0.4157 0.190 Uiso 1 1 calc R . .
H9C H 0.5629 0.5844 0.3621 0.190 Uiso 1 1 calc R . .
C10 C 0.3470(7) 0.8876(4) 0.3729(4) 0.054(2) Uani 1 1 d . . .
H10A H 0.2963 0.8502 0.3337 0.065 Uiso 1 1 calc R . .
C11 C 0.3622(9) 0.9555(5) 0.3580(6) 0.097(4) Uani 1 1 d . . .
H11A H 0.3882 0.9418 0.3190 0.145 Uiso 1 1 calc R . .
H11B H 0.4091 0.9943 0.3965 0.145 Uiso 1 1 calc R . .
H11C H 0.2988 0.9726 0.3493 0.145 Uiso 1 1 calc R . .
C12 C 0.3042(8) 0.9081(5) 0.4340(5) 0.074(3) Uani 1 1 d . . .
H12A H 0.2941 0.8653 0.4426 0.111 Uiso 1 1 calc R . .
H12B H 0.2409 0.9253 0.4250 0.111 Uiso 1 1 calc R . .
H12C H 0.3506 0.9467 0.4731 0.111 Uiso 1 1 calc R . .
C13 C 0.3100(5) 0.7221(3) 0.2433(3) 0.0321(14) Uani 1 1 d . . .
C14 C 0.3543(6) 0.7682(4) 0.2143(3) 0.0424(18) Uani 1 1 d . . .
C15 C 0.4505(7) 0.7655(5) 0.2075(4) 0.063(2) Uani 1 1 d . . .
H15A H 0.4919 0.7384 0.2248 0.075 Uiso 1 1 calc R . .
C16 C 0.4866(9) 0.8032(7) 0.1748(5) 0.088(4) Uani 1 1 d . . .
H16A H 0.5504 0.7986 0.1677 0.106 Uiso 1 1 calc R . .
C17 C 0.4288(11) 0.8471(6) 0.1529(6) 0.097(4) Uani 1 1 d . . .
H17A H 0.4540 0.8736 0.1324 0.117 Uiso 1 1 calc R . .
C18 C 0.3349(11) 0.8516(6) 0.1612(5) 0.093(4) Uani 1 1 d . . .
H18A H 0.2955 0.8815 0.1466 0.111 Uiso 1 1 calc R . .
C19 C 0.2969(8) 0.8119(5) 0.1915(5) 0.065(2) Uani 1 1 d . . .
H19A H 0.2318 0.8149 0.1964 0.077 Uiso 1 1 calc R . .
C20 C 0.2212(8) 0.6399(6) 0.0616(4) 0.076(3) Uani 1 1 d . . .
H20A H 0.2762 0.6125 0.0647 0.114 Uiso 1 1 calc R . .
H20B H 0.2469 0.6896 0.0708 0.114 Uiso 1 1 calc R . .
H20C H 0.1763 0.6162 0.0167 0.114 Uiso 1 1 calc R . .
C21 C 0.1015(8) 0.5461(5) 0.1036(5) 0.087(3) Uani 1 1 d . . .
H21A H 0.1563 0.5185 0.1067 0.130 Uiso 1 1 calc R . .
H21B H 0.0577 0.5235 0.0584 0.130 Uiso 1 1 calc R . .
H21C H 0.0643 0.5464 0.1352 0.130 Uiso 1 1 calc R . .
C22 C 0.0452(7) 0.6957(6) 0.1182(5) 0.081(3) Uani 1 1 d . . .
H22A H 0.0709 0.7459 0.1290 0.122 Uiso 1 1 calc R . .
H22B H 0.0079 0.6955 0.1495 0.122 Uiso 1 1 calc R . .
H22C H 0.0017 0.6729 0.0728 0.122 Uiso 1 1 calc R . .
C23 C -0.0275(5) 0.7067(5) 0.2892(4) 0.0465(19) Uani 1 1 d . . .
C24 C -0.1062(6) 0.6473(5) 0.2467(4) 0.053(2) Uani 1 1 d . . .
C25 C -0.1975(7) 0.6634(6) 0.2168(5) 0.070(3) Uani 1 1 d . . .
H25A H -0.2500 0.6250 0.1882 0.083 Uiso 1 1 calc R . .
C26 C -0.2108(8) 0.7357(6) 0.2293(5) 0.079(3) Uani 1 1 d . . .
H26A H -0.2725 0.7459 0.2105 0.095 Uiso 1 1 calc R . .
C27 C -0.1327(8) 0.7919(6) 0.2693(5) 0.072(3) Uani 1 1 d . . .
H27A H -0.1421 0.8401 0.2763 0.086 Uiso 1 1 calc R . .
C28 C -0.0391(6) 0.7802(5) 0.3004(4) 0.055(2) Uani 1 1 d . . .
C29 C 0.0424(7) 0.8452(5) 0.3387(5) 0.066(2) Uani 1 1 d . . .
H29A H 0.0994 0.8299 0.3625 0.079 Uiso 1 1 calc R . .
C30 C 0.0777(9) 0.8692(7) 0.2903(6) 0.105(4) Uani 1 1 d . . .
H30A H 0.1000 0.8283 0.2582 0.157 Uiso 1 1 calc R . .
H30B H 0.1324 0.9096 0.3154 0.157 Uiso 1 1 calc R . .
H30C H 0.0231 0.8849 0.2667 0.157 Uiso 1 1 calc R . .
C31 C 0.0105(10) 0.9119(7) 0.3917(6) 0.116(5) Uani 1 1 d . . .
H31A H -0.0096 0.8974 0.4236 0.174 Uiso 1 1 calc R . .
H31B H -0.0450 0.9281 0.3693 0.174 Uiso 1 1 calc R . .
H31C H 0.0662 0.9516 0.4153 0.174 Uiso 1 1 calc R . .
C32 C -0.0992(7) 0.5677(5) 0.2337(6) 0.080(3) Uani 1 1 d . . .
H32A H -0.0298 0.5642 0.2541 0.096 Uiso 1 1 calc R . .
C33 C -0.1250(9) 0.5200(7) 0.1542(7) 0.128(6) Uani 1 1 d . . .
H33A H -0.0801 0.5394 0.1360 0.192 Uiso 1 1 calc R . .
H33B H -0.1933 0.5222 0.1338 0.192 Uiso 1 1 calc R . .
H33C H -0.1173 0.4694 0.1445 0.192 Uiso 1 1 calc R . .
C34 C -0.1699(8) 0.5369(6) 0.2624(6) 0.091(4) Uani 1 1 d . . .
H34A H -0.1527 0.5646 0.3108 0.136 Uiso 1 1 calc R . .
H34B H -0.1638 0.4857 0.2513 0.136 Uiso 1 1 calc R . .
H34C H -0.2380 0.5407 0.2433 0.136 Uiso 1 1 calc R . .
C35 C 0.1074(5) 0.7144(4) 0.3855(3) 0.0391(16) Uani 1 1 d . . .
C36 C 0.0506(6) 0.7536(4) 0.4358(4) 0.0465(19) Uani 1 1 d . . .
C37 C 0.0934(8) 0.8193(5) 0.4903(5) 0.068(3) Uani 1 1 d . . .
H37A H 0.1580 0.8400 0.4950 0.082 Uiso 1 1 calc R . .
C38 C 0.0439(10) 0.8564(6) 0.5389(5) 0.093(4) Uani 1 1 d . . .
H38A H 0.0734 0.9023 0.5744 0.111 Uiso 1 1 calc R . .
C39 C -0.0489(10) 0.8244(8) 0.5339(6) 0.096(4) Uani 1 1 d . . .
H39A H -0.0816 0.8470 0.5675 0.116 Uiso 1 1 calc R . .
C40 C -0.0937(8) 0.7589(7) 0.4792(5) 0.084(3) Uani 1 1 d . . .
H40A H -0.1582 0.7383 0.4749 0.100 Uiso 1 1 calc R . .
C41 C -0.0448(7) 0.7231(5) 0.4303(4) 0.061(2) Uani 1 1 d . . .
H41A H -0.0760 0.6784 0.3936 0.073 Uiso 1 1 calc R . .
C42 C 0.3787(7) 0.7829(6) 0.5196(5) 0.084(3) Uani 1 1 d . . .
H42A H 0.3516 0.8286 0.5347 0.126 Uiso 1 1 calc R . .
H42B H 0.4142 0.7810 0.4869 0.126 Uiso 1 1 calc R . .
H42C H 0.4242 0.7801 0.5576 0.126 Uiso 1 1 calc R . .
C43 C 0.2094(8) 0.7046(7) 0.5443(5) 0.095(4) Uani 1 1 d . . .
H43A H 0.1789 0.7487 0.5593 0.143 Uiso 1 1 calc R . .
H43B H 0.2572 0.7035 0.5823 0.143 Uiso 1 1 calc R . .
H43C H 0.1582 0.6618 0.5244 0.143 Uiso 1 1 calc R . .
C44 C 0.3312(9) 0.6155(6) 0.4550(6) 0.108(4) Uani 1 1 d . . .
H44A H 0.2783 0.5738 0.4342 0.163 Uiso 1 1 calc R . .
H44B H 0.3750 0.6145 0.4945 0.163 Uiso 1 1 calc R . .
H44C H 0.3691 0.6132 0.4233 0.163 Uiso 1 1 calc R . .
C45 C 0.4327(5) 0.4991(4) 0.1676(3) 0.0378(16) Uani 1 1 d . . .
C46 C 0.5035(5) 0.4530(4) 0.1562(4) 0.0442(18) Uani 1 1 d . . .
H46A H 0.5074 0.4172 0.1728 0.053 Uiso 1 1 calc R . .
C47 C 0.5704(6) 0.4597(5) 0.1195(4) 0.057(2) Uani 1 1 d . . .
H47A H 0.6201 0.4294 0.1130 0.068 Uiso 1 1 calc R . .
C48 C 0.5625(7) 0.5115(5) 0.0930(4) 0.062(2) Uani 1 1 d . . .
H48A H 0.6053 0.5151 0.0675 0.075 Uiso 1 1 calc R . .
C49 C 0.4913(7) 0.5572(5) 0.1046(4) 0.060(2) Uani 1 1 d . . .
H49A H 0.4870 0.5929 0.0878 0.072 Uiso 1 1 calc R . .
C50 C 0.4253(6) 0.5509(4) 0.1412(4) 0.0492(19) Uani 1 1 d . . .
H50A H 0.3761 0.5816 0.1479 0.059 Uiso 1 1 calc R . .
C51 C 0.2492(5) 0.2173(4) 0.0276(3) 0.0322(14) Uani 1 1 d . . .
C52 C 0.2035(5) 0.1434(4) 0.0006(4) 0.0415(17) Uani 1 1 d . . .
C53 C 0.1433(7) 0.1108(4) -0.0656(4) 0.056(2) Uani 1 1 d . . .
H53A H 0.1114 0.0621 -0.0834 0.068 Uiso 1 1 calc R . .
C54 C 0.1296(6) 0.1478(5) -0.1052(4) 0.059(2) Uani 1 1 d . . .
H54A H 0.0868 0.1252 -0.1489 0.071 Uiso 1 1 calc R . .
C55 C 0.1795(6) 0.2195(4) -0.0807(4) 0.0478(19) Uani 1 1 d . . .
H55A H 0.1720 0.2441 -0.1086 0.057 Uiso 1 1 calc R . .
C56 C 0.2410(5) 0.2549(4) -0.0141(3) 0.0381(16) Uani 1 1 d . . .
C57 C 0.2971(6) 0.3324(4) 0.0097(4) 0.0467(19) Uani 1 1 d . . .
H57A H 0.3392 0.3481 0.0561 0.056 Uiso 1 1 calc R . .
C58 C 0.3669(7) 0.3323(6) -0.0354(5) 0.080(3) Uani 1 1 d . . .
H58A H 0.4022 0.3815 -0.0192 0.120 Uiso 1 1 calc R . .
H58B H 0.3274 0.3161 -0.0814 0.120 Uiso 1 1 calc R . .
H58C H 0.4148 0.2991 -0.0337 0.120 Uiso 1 1 calc R . .
C59 C 0.2279(8) 0.3888(5) 0.0104(5) 0.073(3) Uani 1 1 d . . .
H59A H 0.1839 0.3894 0.0382 0.110 Uiso 1 1 calc R . .
H59B H 0.1885 0.3760 -0.0351 0.110 Uiso 1 1 calc R . .
H59C H 0.2672 0.4370 0.0284 0.110 Uiso 1 1 calc R . .
C60 C 0.2171(6) 0.0960(4) 0.0408(4) 0.0464(18) Uani 1 1 d . . .
H60A H 0.2596 0.1269 0.0867 0.056 Uiso 1 1 calc R . .
C61 C 0.2710(8) 0.0302(5) 0.0067(5) 0.075(3) Uani 1 1 d . . .
H61A H 0.2804 0.0013 0.0323 0.113 Uiso 1 1 calc R . .
H61B H 0.3354 0.0487 0.0051 0.113 Uiso 1 1 calc R . .
H61C H 0.2307 -0.0004 -0.0387 0.113 Uiso 1 1 calc R . .
C62 C 0.1190(7) 0.0664(5) 0.0462(5) 0.066(2) Uani 1 1 d . . .
H62A H 0.0850 0.1070 0.0674 0.099 Uiso 1 1 calc R . .
H62B H 0.1319 0.0389 0.0729 0.099 Uiso 1 1 calc R . .
H62C H 0.0774 0.0344 0.0016 0.099 Uiso 1 1 calc R . .
C63 C 0.3867(5) 0.2565(4) 0.1322(3) 0.0318(14) Uani 1 1 d . . .
C64 C 0.4605(5) 0.2158(4) 0.0946(3) 0.0400(17) Uani 1 1 d . . .
C65 C 0.4857(8) 0.1509(5) 0.0950(5) 0.073(3) Uani 1 1 d . . .
H65A H 0.4550 0.1287 0.1168 0.088 Uiso 1 1 calc R . .
C66 C 0.5581(9) 0.1175(7) 0.0624(7) 0.103(4) Uani 1 1 d . . .
H66A H 0.5761 0.0734 0.0631 0.123 Uiso 1 1 calc R . .
C67 C 0.6022(8) 0.1490(7) 0.0297(6) 0.090(3) Uani 1 1 d . . .
H67A H 0.6508 0.1272 0.0086 0.108 Uiso 1 1 calc R . .
C68 C 0.5747(8) 0.2119(6) 0.0284(5) 0.077(3) Uani 1 1 d . . .
H68A H 0.6041 0.2337 0.0058 0.092 Uiso 1 1 calc R . .
C69 C 0.5041(6) 0.2441(5) 0.0595(4) 0.058(2) Uani 1 1 d . . .
H69A H 0.4850 0.2870 0.0568 0.070 Uiso 1 1 calc R . .
C70 C 0.5140(9) 0.2540(6) 0.3074(5) 0.092(4) Uani 1 1 d . . .
H70A H 0.4553 0.2640 0.3240 0.138 Uiso 1 1 calc R . .
H70B H 0.5725 0.2671 0.3449 0.138 Uiso 1 1 calc R . .
H70C H 0.5066 0.2021 0.2778 0.138 Uiso 1 1 calc R . .
C71 C 0.6439(8) 0.2918(9) 0.2259(6) 0.139(6) Uani 1 1 d . . .
H71A H 0.6483 0.3196 0.2001 0.209 Uiso 1 1 calc R . .
H71B H 0.6385 0.2399 0.1973 0.209 Uiso 1 1 calc R . .
H71C H 0.7033 0.3070 0.2632 0.209 Uiso 1 1 calc R . .
C72 C 0.5572(8) 0.4095(5) 0.3205(5) 0.082(3) Uani 1 1 d . . .
H72A H 0.5652 0.4391 0.2967 0.123 Uiso 1 1 calc R . .
H72B H 0.6184 0.4181 0.3550 0.123 Uiso 1 1 calc R . .
H72C H 0.5028 0.4230 0.3412 0.123 Uiso 1 1 calc R . .
C73 C 0.2271(5) 0.2296(4) 0.3054(4) 0.0420(17) Uani 1 1 d . . .
C74 C 0.2364(6) 0.1551(5) 0.2911(4) 0.055(2) Uani 1 1 d . . .
C75 C 0.2797(8) 0.1392(6) 0.3456(5) 0.073(3) Uani 1 1 d . . .
H75A H 0.2862 0.0902 0.3371 0.088 Uiso 1 1 calc R . .
C76 C 0.3129(9) 0.1926(7) 0.4110(5) 0.085(3) Uani 1 1 d . . .
H76A H 0.3420 0.1801 0.4460 0.102 Uiso 1 1 calc R . .
C77 C 0.3027(8) 0.2639(6) 0.4241(5) 0.077(3) Uani 1 1 d . . .
H77A H 0.3248 0.3001 0.4686 0.093 Uiso 1 1 calc R . .
C78 C 0.2597(6) 0.2849(5) 0.3722(4) 0.050(2) Uani 1 1 d . . .
C79 C 0.2519(7) 0.3656(5) 0.3891(4) 0.061(2) Uani 1 1 d . . .
H79A H 0.1992 0.3661 0.3518 0.073 Uiso 1 1 calc R . .
C80 C 0.2201(10) 0.4071(7) 0.4532(5) 0.108(4) Uani 1 1 d . . .
H80A H 0.1578 0.3814 0.4507 0.163 Uiso 1 1 calc R . .
H80B H 0.2111 0.4563 0.4579 0.163 Uiso 1 1 calc R . .
H80C H 0.2712 0.4101 0.4917 0.163 Uiso 1 1 calc R . .
C81 C 0.3477(10) 0.4039(6) 0.3889(8) 0.119(5) Uani 1 1 d . . .
H81A H 0.3638 0.3767 0.3468 0.178 Uiso 1 1 calc R . .
H81B H 0.4015 0.4064 0.4258 0.178 Uiso 1 1 calc R . .
H81C H 0.3392 0.4532 0.3939 0.178 Uiso 1 1 calc R . .
C82 C 0.2057(7) 0.0929(5) 0.2196(4) 0.061(2) Uani 1 1 d . . .
H82A H 0.1711 0.1129 0.1886 0.073 Uiso 1 1 calc R . .
C83 C 0.2995(9) 0.0645(6) 0.1983(6) 0.093(3) Uani 1 1 d . . .
H83A H 0.3444 0.1050 0.2021 0.139 Uiso 1 1 calc R . .
H83B H 0.2800 0.0275 0.1521 0.139 Uiso 1 1 calc R . .
H83C H 0.3330 0.0432 0.2273 0.139 Uiso 1 1 calc R . .
C84 C 0.1341(9) 0.0272(6) 0.2129(6) 0.096(4) Uani 1 1 d . . .
H84A H 0.0748 0.0445 0.2260 0.143 Uiso 1 1 calc R . .
H84B H 0.1677 0.0059 0.2419 0.143 Uiso 1 1 calc R . .
H84C H 0.1153 -0.0096 0.1667 0.143 Uiso 1 1 calc R . .
C85 C 0.0977(5) 0.2333(4) 0.2133(3) 0.0365(16) Uani 1 1 d . . .
C86 C 0.0143(5) 0.1969(4) 0.2279(4) 0.0408(17) Uani 1 1 d . . .
C87 C -0.0554(7) 0.1398(5) 0.1769(4) 0.062(2) Uani 1 1 d . . .
H87A H -0.0509 0.1224 0.1324 0.074 Uiso 1 1 calc R . .
C88 C -0.1341(8) 0.1076(6) 0.1920(6) 0.089(4) Uani 1 1 d . . .
H88A H -0.1800 0.0678 0.1573 0.107 Uiso 1 1 calc R . .
C89 C -0.1440(8) 0.1335(6) 0.2561(5) 0.080(3) Uani 1 1 d . . .
H89A H -0.1967 0.1121 0.2652 0.097 Uiso 1 1 calc R . .
C90 C -0.0754(7) 0.1919(6) 0.3075(5) 0.069(3) Uani 1 1 d . . .
H90A H -0.0828 0.2109 0.3514 0.083 Uiso 1 1 calc R . .
C91 C 0.0058(6) 0.2229(5) 0.2938(4) 0.052(2) Uani 1 1 d . . .
H91A H 0.0537 0.2607 0.3289 0.062 Uiso 1 1 calc R . .
C92 C -0.0823(7) 0.1725(5) 0.0263(4) 0.074(3) Uani 1 1 d . . .
H92A H -0.0310 0.1529 0.0042 0.112 Uiso 1 1 calc R . .
H92B H -0.1337 0.1835 -0.0038 0.112 Uiso 1 1 calc R . .
H92C H -0.1115 0.1365 0.0380 0.112 Uiso 1 1 calc R . .
C93 C -0.1285(7) 0.2957(6) 0.1454(5) 0.083(3) Uani 1 1 d . . .
H93A H -0.1012 0.3395 0.1869 0.124 Uiso 1 1 calc R . .
H93B H -0.1597 0.2586 0.1548 0.124 Uiso 1 1 calc R . .
H93C H -0.1778 0.3077 0.1149 0.124 Uiso 1 1 calc R . .
C94 C 0.0265(7) 0.3239(5) 0.0750(5) 0.069(3) Uani 1 1 d . . .
H94A H 0.0582 0.3699 0.1130 0.104 Uiso 1 1 calc R . .
H94B H -0.0273 0.3329 0.0448 0.104 Uiso 1 1 calc R . .
H94C H 0.0752 0.3018 0.0513 0.104 Uiso 1 1 calc R . .
C95 C 0.0388(6) 0.4696(4) 0.3380(4) 0.0400(17) Uani 1 1 d . . .
C96 C -0.0170(6) 0.4049(4) 0.3261(4) 0.052(2) Uani 1 1 d . . .
H96A H -0.0115 0.3608 0.2912 0.063 Uiso 1 1 calc R . .
C97 C -0.0813(7) 0.4042(5) 0.3649(5) 0.066(3) Uani 1 1 d . . .
H97A H -0.1177 0.3596 0.3568 0.079 Uiso 1 1 calc R . .
C98 C -0.0916(7) 0.4694(6) 0.4155(5) 0.071(3) Uani 1 1 d . . .
H98A H -0.1375 0.4701 0.4405 0.086 Uiso 1 1 calc R . .
C99 C -0.0332(7) 0.5331(5) 0.4285(5) 0.064(2) Uani 1 1 d . . .
H99A H -0.0370 0.5771 0.4642 0.077 Uiso 1 1 calc R . .
C100 C 0.0312(6) 0.5341(5) 0.3902(4) 0.053(2) Uani 1 1 d . . .
H10B H 0.0696 0.5784 0.3996 0.063 Uiso 1 1 calc R . .
C101 C 0.6580(11) -0.0086(9) 0.2806(9) 0.245(15) Uani 1 1 d D . .
C102 C 0.5930(12) 0.0407(8) 0.2812(10) 0.209(15) Uani 1 1 d D . .
H102 H 0.5654 0.0720 0.3147 0.251 Uiso 1 1 calc R . .
C103 C 0.5825(11) 0.0282(9) 0.2151(11) 0.187(12) Uani 1 1 d D . .
H103 H 0.5385 0.0588 0.2055 0.225 Uiso 1 1 calc R . .
C104 C 0.6117(15) -0.0120(12) 0.1572(9) 0.224(13) Uani 1 1 d D . .
H104 H 0.5953 -0.0132 0.1141 0.269 Uiso 1 1 calc R . .
C105 C 0.6728(11) -0.0493(8) 0.1853(12) 0.31(3) Uani 1 1 d D . .
H105 H 0.7011 -0.0806 0.1522 0.366 Uiso 1 1 calc R . .
C106 C 0.7089(10) -0.0589(8) 0.2430(15) 0.28(2) Uani 1 1 d D . .
H106 H 0.7529 -0.0892 0.2529 0.335 Uiso 1 1 calc R . .
C107 C 0.687(2) -0.0090(17) 0.3500(11) 0.35(3) Uani 1 1 d D . .
H10C H 0.6524 0.0250 0.3791 0.532 Uiso 1 1 calc R . .
H10D H 0.7584 0.0057 0.3693 0.532 Uiso 1 1 calc R . .
H10E H 0.6683 -0.0581 0.3455 0.532 Uiso 1 1 calc R . .

loop_
_atom_site_aniso_label
_atom_site_aniso_U_11
_atom_site_aniso_U_22
_atom_site_aniso_U_33
_atom_site_aniso_U_23
_atom_site_aniso_U_13
_atom_site_aniso_U_12
Sm1 0.0314(2) 0.0302(2) 0.0282(2) 0.01160(15) 0.00761(15) 0.00326(14)
Sm2 0.02692(19) 0.02868(19) 0.02746(19) 0.01170(15) 0.00835(14) 0.00298(13)
Te1 0.0484(3) 0.0351(3) 0.0689(4) 0.0211(3) 0.0347(3) 0.0064(2)
Te2 0.0574(3) 0.0377(3) 0.0684(4) 0.0223(3) 0.0405(3) 0.0111(2)
Si1 0.0407(12) 0.0612(14) 0.0300(11) 0.0166(10) -0.0042(9) 0.0049(10)
Si2 0.0418(12) 0.0587(14) 0.0371(12) 0.0183(10) 0.0018(10) 0.0056(10)
Si3 0.0359(12) 0.0697(15) 0.0375(12) 0.0183(11) -0.0031(10) 0.0079(10)
Si4 0.0334(11) 0.0533(13) 0.0382(11) 0.0172(10) 0.0021(9) 0.0033(9)
N1 0.032(3) 0.034(3) 0.033(3) 0.014(3) 0.003(3) -0.003(2)
N2 0.037(3) 0.042(3) 0.029(3) 0.018(3) 0.001(3) 0.003(3)
N3 0.031(3) 0.061(4) 0.033(3) 0.017(3) 0.005(3) 0.014(3)
N4 0.040(4) 0.047(4) 0.033(3) 0.015(3) 0.010(3) 0.007(3)
N5 0.025(3) 0.041(3) 0.028(3) 0.010(3) 0.002(2) 0.005(2)
N6 0.027(3) 0.052(4) 0.026(3) 0.014(3) 0.003(2) 0.007(3)
N7 0.030(3) 0.045(3) 0.036(3) 0.021(3) 0.007(3) 0.003(2)
N8 0.031(3) 0.041(3) 0.035(3) 0.019(3) 0.009(3) 0.001(2)
C1 0.039(4) 0.039(4) 0.024(3) 0.012(3) 0.004(3) -0.006(3)
C2 0.057(5) 0.041(4) 0.039(4) 0.009(4) -0.002(4) -0.005(4)
C3 0.078(7) 0.050(5) 0.068(6) 0.009(5) -0.003(6) -0.012(5)
C4 0.068(7) 0.054(6) 0.067(6) 0.005(5) -0.028(5) -0.020(5)
C5 0.043(5) 0.067(6) 0.060(6) 0.017(5) -0.014(4) -0.012(4)
C6 0.040(4) 0.042(4) 0.032(4) 0.009(3) 0.003(3) -0.006(3)
C7 0.040(5) 0.053(5) 0.052(5) 0.012(4) 0.005(4) 0.008(4)
C8 0.057(7) 0.130(11) 0.110(10) -0.030(8) 0.016(7) 0.017(7)
C9 0.191(16) 0.076(8) 0.089(9) 0.042(7) -0.016(9) 0.003(9)
C10 0.063(6) 0.036(4) 0.048(5) 0.012(4) -0.002(4) 0.000(4)
C11 0.088(8) 0.060(6) 0.135(10) 0.052(7) 0.001(8) -0.004(6)
C12 0.081(7) 0.064(6) 0.055(6) 0.009(5) 0.008(5) 0.001(5)
C13 0.035(4) 0.028(3) 0.026(3) 0.008(3) 0.004(3) 0.005(3)
C14 0.058(5) 0.033(4) 0.032(4) 0.014(3) 0.006(4) -0.005(3)
C15 0.058(6) 0.078(6) 0.056(5) 0.035(5) 0.014(5) -0.010(5)
C16 0.085(8) 0.110(9) 0.068(7) 0.042(7) 0.017(6) -0.033(7)
C17 0.133(12) 0.091(8) 0.076(8) 0.051(7) 0.023(8) -0.035(8)
C18 0.151(12) 0.061(6) 0.074(7) 0.046(6) 0.017(8) -0.001(7)
C19 0.080(7) 0.058(5) 0.061(6) 0.030(5) 0.020(5) 0.010(5)
C20 0.076(7) 0.111(8) 0.035(5) 0.027(5) 0.012(5) 0.016(6)
C21 0.072(7) 0.070(7) 0.072(7) 0.002(5) -0.008(6) -0.021(5)
C22 0.056(6) 0.119(9) 0.067(6) 0.045(6) -0.001(5) 0.036(6)
C23 0.030(4) 0.075(6) 0.034(4) 0.023(4) 0.006(3) 0.015(4)
C24 0.041(5) 0.061(5) 0.051(5) 0.016(4) 0.016(4) 0.011(4)
C25 0.041(5) 0.099(8) 0.055(6) 0.029(5) -0.004(4) 0.003(5)
C26 0.059(6) 0.107(9) 0.081(7) 0.053(7) 0.007(6) 0.030(6)
C27 0.070(7) 0.075(7) 0.076(7) 0.042(6) 0.011(6) 0.020(5)
C28 0.049(5) 0.070(6) 0.048(5) 0.032(4) 0.002(4) 0.015(4)
C29 0.064(6) 0.068(6) 0.068(6) 0.038(5) 0.005(5) 0.018(5)
C30 0.089(9) 0.126(10) 0.110(10) 0.078(9) 0.000(7) -0.015(7)
C31 0.110(10) 0.101(9) 0.090(9) 0.004(7) 0.002(8) 0.049(8)
C32 0.033(5) 0.073(7) 0.105(8) 0.016(6) 0.003(5) 0.013(4)
C33 0.065(8) 0.117(10) 0.129(11) -0.023(9) 0.033(8) 0.011(7)
C34 0.067(7) 0.076(7) 0.124(10) 0.056(7) -0.008(7) 0.007(5)
C35 0.037(4) 0.040(4) 0.032(4) 0.008(3) 0.008(3) 0.009(3)
C36 0.052(5) 0.052(5) 0.037(4) 0.017(4) 0.015(4) 0.018(4)
C37 0.068(6) 0.063(6) 0.058(6) 0.010(5) 0.017(5) 0.009(5)
C38 0.104(10) 0.088(8) 0.054(6) -0.006(6) 0.031(7) 0.022(7)
C39 0.098(10) 0.128(11) 0.066(7) 0.028(7) 0.049(7) 0.055(8)
C40 0.064(7) 0.127(10) 0.066(7) 0.036(7) 0.036(6) 0.039(7)
C41 0.051(5) 0.089(7) 0.051(5) 0.033(5) 0.020(4) 0.023(5)
C42 0.063(6) 0.103(8) 0.062(6) 0.036(6) -0.023(5) -0.021(6)
C43 0.074(8) 0.163(12) 0.064(7) 0.064(8) 0.019(6) 0.010(7)
C44 0.074(8) 0.095(9) 0.114(10) 0.021(7) -0.011(7) 0.039(7)
C45 0.027(4) 0.042(4) 0.039(4) 0.014(3) 0.008(3) -0.010(3)
C46 0.036(4) 0.048(4) 0.043(4) 0.013(4) 0.014(3) -0.001(3)
C47 0.038(5) 0.061(5) 0.054(5) 0.006(4) 0.017(4) 0.003(4)
C48 0.055(6) 0.076(6) 0.047(5) 0.015(5) 0.023(4) -0.014(5)
C49 0.067(6) 0.063(6) 0.048(5) 0.027(4) 0.014(5) -0.012(5)
C50 0.043(5) 0.055(5) 0.054(5) 0.027(4) 0.016(4) 0.002(4)
C51 0.029(4) 0.043(4) 0.024(3) 0.013(3) 0.010(3) 0.006(3)
C52 0.036(4) 0.039(4) 0.039(4) 0.007(3) 0.009(3) 0.007(3)
C53 0.064(6) 0.044(5) 0.043(5) 0.009(4) 0.002(4) -0.004(4)
C54 0.056(5) 0.058(5) 0.033(4) 0.000(4) -0.007(4) -0.003(4)
C55 0.046(5) 0.056(5) 0.034(4) 0.017(4) 0.002(4) 0.004(4)
C56 0.034(4) 0.048(4) 0.029(4) 0.013(3) 0.010(3) 0.006(3)
C57 0.049(5) 0.053(5) 0.036(4) 0.023(4) 0.001(4) -0.009(4)
C58 0.065(6) 0.112(8) 0.058(6) 0.042(6) 0.007(5) -0.027(6)
C59 0.076(7) 0.054(6) 0.083(7) 0.032(5) 0.008(6) -0.008(5)
C60 0.048(5) 0.037(4) 0.046(4) 0.011(3) 0.010(4) 0.004(3)
C61 0.091(8) 0.063(6) 0.074(7) 0.026(5) 0.029(6) 0.040(5)
C62 0.064(6) 0.060(6) 0.067(6) 0.027(5) 0.008(5) -0.013(4)
C63 0.030(4) 0.035(4) 0.032(4) 0.013(3) 0.014(3) 0.006(3)
C64 0.027(4) 0.053(4) 0.030(4) 0.009(3) 0.005(3) 0.008(3)
C65 0.070(7) 0.068(6) 0.097(8) 0.037(6) 0.043(6) 0.037(5)
C66 0.099(9) 0.090(8) 0.155(12) 0.062(9) 0.072(9) 0.066(7)
C67 0.067(7) 0.104(9) 0.101(9) 0.031(7) 0.049(7) 0.038(6)
C68 0.083(7) 0.091(8) 0.078(7) 0.037(6) 0.056(6) 0.035(6)
C69 0.052(5) 0.078(6) 0.057(5) 0.034(5) 0.025(4) 0.022(4)
C70 0.103(9) 0.091(8) 0.073(7) 0.046(6) -0.014(6) 0.020(7)
C71 0.029(6) 0.243(18) 0.094(9) 0.026(10) 0.010(6) 0.026(8)
C72 0.085(8) 0.078(7) 0.054(6) 0.015(5) -0.005(5) -0.008(6)
C73 0.039(4) 0.052(5) 0.049(5) 0.034(4) 0.015(4) 0.008(3)
C74 0.057(5) 0.060(5) 0.064(6) 0.041(5) 0.017(4) 0.009(4)
C75 0.087(7) 0.072(6) 0.078(7) 0.055(6) 0.010(6) 0.019(5)
C76 0.108(9) 0.112(9) 0.053(6) 0.060(7) 0.005(6) 0.023(7)
C77 0.088(8) 0.109(9) 0.048(5) 0.048(6) 0.015(5) 0.018(6)
C78 0.045(5) 0.072(6) 0.041(4) 0.029(4) 0.017(4) 0.015(4)
C79 0.061(6) 0.062(6) 0.046(5) 0.009(4) 0.016(4) 0.009(4)
C80 0.129(11) 0.124(10) 0.060(7) 0.018(7) 0.039(7) 0.055(9)
C81 0.099(10) 0.060(7) 0.186(15) 0.030(8) 0.059(10) 0.011(6)
C82 0.078(7) 0.052(5) 0.058(5) 0.030(4) 0.016(5) 0.014(4)
C83 0.107(10) 0.081(8) 0.096(8) 0.038(7) 0.032(7) 0.035(7)
C84 0.097(9) 0.062(7) 0.120(10) 0.041(7) 0.016(8) -0.011(6)
C85 0.042(4) 0.030(4) 0.039(4) 0.014(3) 0.014(3) 0.007(3)
C86 0.038(4) 0.045(4) 0.044(4) 0.021(4) 0.017(4) 0.005(3)
C87 0.064(6) 0.057(5) 0.054(5) 0.010(4) 0.026(5) -0.016(4)
C88 0.079(7) 0.086(7) 0.082(7) 0.019(6) 0.028(6) -0.039(6)
C89 0.077(7) 0.094(8) 0.072(7) 0.033(6) 0.034(6) -0.022(6)
C90 0.065(6) 0.093(7) 0.068(6) 0.041(6) 0.040(5) 0.012(5)
C91 0.048(5) 0.063(5) 0.046(5) 0.025(4) 0.014(4) -0.001(4)
C92 0.064(6) 0.079(7) 0.052(6) 0.012(5) -0.003(5) 0.005(5)
C93 0.048(6) 0.113(9) 0.072(7) 0.027(6) 0.009(5) 0.026(6)
C94 0.075(7) 0.086(7) 0.060(6) 0.049(5) 0.007(5) 0.016(5)
C95 0.043(4) 0.046(4) 0.041(4) 0.023(4) 0.022(4) 0.009(3)
C96 0.055(5) 0.048(5) 0.054(5) 0.017(4) 0.026(4) -0.001(4)
C97 0.057(6) 0.076(6) 0.071(6) 0.036(5) 0.025(5) -0.011(5)
C98 0.069(6) 0.093(8) 0.069(6) 0.037(6) 0.045(5) 0.009(5)
C99 0.077(7) 0.062(6) 0.053(5) 0.014(4) 0.037(5) 0.013(5)
C100 0.055(5) 0.050(5) 0.055(5) 0.017(4) 0.029(4) 0.005(4)
C101 0.13(2) 0.19(3) 0.35(5) 0.05(3) 0.08(3) -0.068(19)
C102 0.093(14) 0.095(13) 0.36(4) 0.029(19) 0.05(2) 0.021(10)
C103 0.126(17) 0.117(16) 0.27(3) 0.03(2) 0.08(2) -0.013(12)
C104 0.24(3) 0.22(3) 0.24(3) 0.12(3) 0.09(2) -0.07(2)
C105 0.113(18) 0.109(14) 0.76(8) 0.20(3) 0.21(4) 0.051(13)
C106 0.091(14) 0.130(18) 0.63(7) 0.20(3) 0.05(3) 0.032(12)
C107 0.40(5) 0.41(5) 0.17(2) 0.11(3) -0.01(3) -0.23(4)

loop_
_atom_type_symbol
_atom_type_description
_atom_type_scat_dispersion_real
_atom_type_scat_dispersion_imag
_atom_type_scat_source
C C 0.0033 0.0016 'International Tables Vol C Tables 4.2.6.8 and 6.1.1.4'
H H 0.0000 0.0000 'International Tables Vol C Tables 4.2.6.8 and 6.1.1.4'
N N 0.0061 0.0033 'International Tables Vol C Tables 4.2.6.8 and 6.1.1.4'
Si Si 0.0817 0.0704 'International Tables Vol C Tables 4.2.6.8 and 6.1.1.4'
Te Te -0.5308 1.6751 'International Tables Vol C Tables 4.2.6.8 and 6.1.1.4'
Sm Sm -0.1638 3.4418 'International Tables Vol C Tables 4.2.6.8 and 6.1.1.4'

loop_
_geom_angle_atom_site_label_1
_geom_angle_atom_site_label_2
_geom_angle_atom_site_label_3
_geom_angle
_geom_angle_site_symmetry_1
_geom_angle_site_symmetry_3
_geom_angle_publ_flag
N2 Sm1 N4 130.31(19) . . ?
N2 Sm1 N1 56.58(19) . . ?
N4 Sm1 N1 95.32(19) . . ?
N2 Sm1 N3 94.7(2) . . ?
N4 Sm1 N3 56.0(2) . . ?
N1 Sm1 N3 112.3(2) . . ?
N2 Sm1 C13 28.35(18) . . ?
N4 Sm1 C13 114.69(19) . . ?
N1 Sm1 C13 28.23(18) . . ?
N3 Sm1 C13 105.1(2) . . ?
N2 Sm1 C35 114.7(2) . . ?
N4 Sm1 C35 27.9(2) . . ?
N1 Sm1 C35 105.80(19) . . ?
N3 Sm1 C35 28.12(19) . . ?
C13 Sm1 C35 112.93(19) . . ?
N2 Sm1 Te2 128.49(13) . . ?
N4 Sm1 Te2 96.08(14) . . ?
N1 Sm1 Te2 152.20(13) . . ?
N3 Sm1 Te2 95.04(15) . . ?
C13 Sm1 Te2 148.98(13) . . ?
C35 Sm1 Te2 95.97(14) . . ?
N2 Sm1 Te1 93.91(14) . . ?
N4 Sm1 Te1 130.97(14) . . ?
N1 Sm1 Te1 93.30(13) . . ?
N3 Sm1 Te1 153.48(15) . . ?
C13 Sm1 Te1 94.23(13) . . ?
C35 Sm1 Te1 151.04(14) . . ?
Te2 Sm1 Te1 60.374(15) . . ?
N5 Sm2 N7 113.86(19) . . ?
N5 Sm2 N8 95.04(18) . . ?
N7 Sm2 N8 56.02(18) . . ?
N5 Sm2 N6 55.97(18) . . ?
N7 Sm2 N6 98.10(19) . . ?
N8 Sm2 N6 131.84(19) . . ?
N5 Sm2 C63 27.77(18) . . ?
N7 Sm2 C63 107.21(18) . . ?
N8 Sm2 C63 114.50(19) . . ?
N6 Sm2 C63 28.22(18) . . ?
N5 Sm2 C85 108.98(19) . . ?
N7 Sm2 C85 27.94(19) . . ?
N8 Sm2 C85 28.36(19) . . ?
N6 Sm2 C85 119.33(19) . . ?
C63 Sm2 C85 116.58(18) . . ?
N5 Sm2 Te1 98.24(13) . . ?
N7 Sm2 Te1 144.88(13) . . ?
N8 Sm2 Te1 137.62(13) . . ?
N6 Sm2 Te1 87.97(13) . . ?
C63 Sm2 Te1 94.41(13) . . ?
C85 Sm2 Te1 149.01(13) . . ?
N5 Sm2 Te2 142.91(13) . . ?
N7 Sm2 Te2 97.28(13) . . ?
N8 Sm2 Te2 85.75(13) . . ?
N6 Sm2 Te2 141.29(13) . . ?
C63 Sm2 Te2 154.21(13) . . ?
C85 Sm2 Te2 88.92(13) . . ?
Te1 Sm2 Te2 60.150(15) . . ?
C45 Te1 Sm2 116.64(19) . . ?
C45 Te1 Sm1 118.26(19) . . ?
Sm2 Te1 Sm1 120.343(17) . . ?
C95 Te2 Sm1 115.17(19) . . ?
C95 Te2 Sm2 121.60(19) . . ?
Sm1 Te2 Sm2 119.016(18) . . ?
N2 Si1 C20 116.7(4) . . ?
N2 Si1 C21 103.0(4) . . ?
C20 Si1 C21 108.1(5) . . ?
N2 Si1 C22 110.1(4) . . ?
C20 Si1 C22 109.6(5) . . ?
C21 Si1 C22 109.0(5) . . ?
N4 Si2 C42 111.0(4) . . ?
N4 Si2 C43 117.0(4) . . ?
C42 Si2 C43 109.8(5) . . ?
N4 Si2 C44 104.6(4) . . ?
C42 Si2 C44 108.2(5) . . ?
C43 Si2 C44 105.6(6) . . ?
N6 Si3 C70 107.1(4) . . ?
N6 Si3 C72 109.4(4) . . ?
C70 Si3 C72 108.4(5) . . ?
N6 Si3 C71 116.6(4) . . ?
C70 Si3 C71 111.2(7) . . ?
C72 Si3 C71 103.9(6) . . ?
N8 Si4 C94 103.4(4) . . ?
N8 Si4 C93 114.1(4) . . ?
C94 Si4 C93 111.5(5) . . ?
N8 Si4 C92 115.4(4) . . ?
C94 Si4 C92 104.5(4) . . ?
C93 Si4 C92 107.5(5) . . ?
C13 N1 C1 122.1(5) . . ?
C13 N1 Sm1 91.8(4) . . ?
C1 N1 Sm1 145.7(4) . . ?
C13 N2 Si1 132.9(5) . . ?
C13 N2 Sm1 94.9(4) . . ?
Si1 N2 Sm1 131.0(3) . . ?
C35 N3 C23 122.5(6) . . ?
C35 N3 Sm1 92.9(4) . . ?
C23 N3 Sm1 144.4(4) . . ?
C35 N4 Si2 133.9(5) . . ?
C35 N4 Sm1 95.8(4) . . ?
Si2 N4 Sm1 128.8(3) . . ?
C63 N5 C51 125.7(5) . . ?
C63 N5 Sm2 94.8(4) . . ?
C51 N5 Sm2 138.6(4) . . ?
C63 N6 Si3 131.0(5) . . ?
C63 N6 Sm2 91.7(4) . . ?
Si3 N6 Sm2 137.3(3) . . ?
C85 N7 C73 123.6(6) . . ?
C85 N7 Sm2 94.0(4) . . ?
C73 N7 Sm2 142.2(4) . . ?
C85 N8 Si4 136.4(5) . . ?
C85 N8 Sm2 93.2(4) . . ?
Si4 N8 Sm2 125.6(3) . . ?
C6 C1 C2 120.2(6) . . ?
C6 C1 N1 118.3(6) . . ?
C2 C1 N1 121.5(7) . . ?
C3 C2 C1 118.1(8) . . ?
C3 C2 C10 118.2(8) . . ?
C1 C2 C10 123.7(7) . . ?
C2 C3 C4 123.0(9) . . ?
C5 C4 C3 118.8(8) . . ?
C4 C5 C6 120.4(9) . . ?
C1 C6 C5 119.5(7) . . ?
C1 C6 C7 123.1(6) . . ?
C5 C6 C7 117.4(8) . . ?
C8 C7 C6 112.7(8) . . ?
C8 C7 C9 106.4(10) . . ?
C6 C7 C9 112.3(8) . . ?
C2 C10 C12 112.0(7) . . ?
C2 C10 C11 112.9(8) . . ?
C12 C10 C11 110.0(8) . . ?
N1 C13 N2 116.7(6) . . ?
N1 C13 C14 123.0(6) . . ?
N2 C13 C14 120.2(6) . . ?
N1 C13 Sm1 59.9(3) . . ?
N2 C13 Sm1 56.8(3) . . ?
C14 C13 Sm1 176.9(5) . . ?
C15 C14 C19 118.5(7) . . ?
C15 C14 C13 121.3(7) . . ?
C19 C14 C13 120.2(7) . . ?
C14 C15 C16 120.2(10) . . ?
C17 C16 C15 120.5(11) . . ?
C18 C17 C16 119.5(10) . . ?
C17 C18 C19 120.4(11) . . ?
C14 C19 C18 120.9(10) . . ?
C28 C23 C24 121.2(7) . . ?
C28 C23 N3 120.4(7) . . ?
C24 C23 N3 118.3(7) . . ?
C25 C24 C23 118.2(8) . . ?
C25 C24 C32 118.0(8) . . ?
C23 C24 C32 123.8(8) . . ?
C26 C25 C24 121.0(9) . . ?
C27 C26 C25 119.5(9) . . ?
C26 C27 C28 122.9(9) . . ?
C27 C28 C23 117.2(8) . . ?
C27 C28 C29 117.7(8) . . ?
C23 C28 C29 125.0(7) . . ?
C28 C29 C30 110.2(8) . . ?
C28 C29 C31 113.2(9) . . ?
C30 C29 C31 109.1(9) . . ?
C24 C32 C34 113.2(8) . . ?
C24 C32 C33 107.7(10) . . ?
C34 C32 C33 109.4(9) . . ?
N4 C35 N3 115.3(6) . . ?
N4 C35 C36 122.0(6) . . ?
N3 C35 C36 122.7(6) . . ?
N4 C35 Sm1 56.3(3) . . ?
N3 C35 Sm1 59.0(3) . . ?
C36 C35 Sm1 177.1(5) . . ?
C37 C36 C41 118.0(8) . . ?
C37 C36 C35 120.7(8) . . ?
C41 C36 C35 121.2(7) . . ?
C36 C37 C38 122.3(10) . . ?
C39 C38 C37 118.9(10) . . ?
C38 C39 C40 119.6(9) . . ?
C39 C40 C41 121.0(11) . . ?
C40 C41 C36 120.0(10) . . ?
C46 C45 C50 119.8(7) . . ?
C46 C45 Te1 119.7(5) . . ?
C50 C45 Te1 120.5(5) . . ?
C45 C46 C47 120.0(7) . . ?
C48 C47 C46 119.9(8) . . ?
C49 C48 C47 119.6(8) . . ?
C48 C49 C50 120.6(8) . . ?
C45 C50 C49 120.1(8) . . ?
C52 C51 C56 119.9(6) . . ?
C52 C51 N5 120.5(6) . . ?
C56 C51 N5 119.2(6) . . ?
C53 C52 C51 118.8(7) . . ?
C53 C52 C60 118.0(7) . . ?
C51 C52 C60 123.2(6) . . ?
C54 C53 C52 121.8(8) . . ?
C53 C54 C55 120.2(7) . . ?
C54 C55 C56 120.1(7) . . ?
C55 C56 C51 119.0(7) . . ?
C55 C56 C57 118.1(6) . . ?
C51 C56 C57 122.9(6) . . ?
C59 C57 C56 113.2(7) . . ?
C59 C57 C58 108.6(7) . . ?
C56 C57 C58 110.8(7) . . ?
C62 C60 C52 112.8(7) . . ?
C62 C60 C61 108.9(7) . . ?
C52 C60 C61 109.8(6) . . ?
N5 C63 N6 117.4(6) . . ?
N5 C63 C64 121.6(6) . . ?
N6 C63 C64 121.0(6) . . ?
N5 C63 Sm2 57.4(3) . . ?
N6 C63 Sm2 60.1(3) . . ?
C64 C63 Sm2 177.6(5) . . ?
C69 C64 C65 117.8(7) . . ?
C69 C64 C63 120.3(7) . . ?
C65 C64 C63 121.9(7) . . ?
C64 C65 C66 119.6(10) . . ?
C67 C66 C65 120.5(10) . . ?
C68 C67 C66 119.2(9) . . ?
C67 C68 C69 120.5(10) . . ?
C68 C69 C64 122.4(9) . . ?
C78 C73 C74 120.6(7) . . ?
C78 C73 N7 118.5(6) . . ?
C74 C73 N7 120.7(7) . . ?
C75 C74 C73 117.4(8) . . ?
C75 C74 C82 119.4(8) . . ?
C73 C74 C82 123.2(7) . . ?
C76 C75 C74 122.7(9) . . ?
C77 C76 C75 119.1(8) . . ?
C76 C77 C78 121.9(9) . . ?
C73 C78 C77 118.2(8) . . ?
C73 C78 C79 121.8(7) . . ?
C77 C78 C79 119.9(8) . . ?
C81 C79 C80 112.3(10) . . ?
C81 C79 C78 109.9(8) . . ?
C80 C79 C78 115.0(8) . . ?
C74 C82 C83 109.8(8) . . ?
C74 C82 C84 112.8(8) . . ?
C83 C82 C84 108.8(8) . . ?
N7 C85 N8 115.7(6) . . ?
N7 C85 C86 122.8(6) . . ?
N8 C85 C86 121.5(6) . . ?
N7 C85 Sm2 58.1(3) . . ?
N8 C85 Sm2 58.4(3) . . ?
C86 C85 Sm2 169.4(5) . . ?
C87 C86 C91 119.4(7) . . ?
C87 C86 C85 121.0(6) . . ?
C91 C86 C85 119.6(7) . . ?
C86 C87 C88 119.8(8) . . ?
C89 C88 C87 121.1(9) . . ?
C88 C89 C90 119.4(8) . . ?
C89 C90 C91 120.1(8) . . ?
C86 C91 C90 120.0(8) . . ?
C96 C95 C100 118.9(7) . . ?
C96 C95 Te2 120.0(5) . . ?
C100 C95 Te2 120.9(5) . . ?
C95 C96 C97 121.1(8) . . ?
C98 C97 C96 119.8(8) . . ?
C99 C98 C97 118.6(8) . . ?
C98 C99 C100 121.8(8) . . ?
C95 C100 C99 119.7(8) . . ?
C102 C101 C106 145.7(16) . . ?
C102 C101 C107 109(2) . . ?
C106 C101 C107 105(2) . . ?
C102 C101 C103 42.8(8) . . ?
C106 C101 C103 102.9(9) . . ?
C107 C101 C103 152(2) . . ?
C102 C101 C105 103.1(9) . . ?
C106 C101 C105 42.6(8) . . ?
C107 C101 C105 148(2) . . ?
C103 C101 C105 60.4(4) . . ?
C101 C102 C103 94.9(15) . . ?
C102 C103 C104 144.5(16) . . ?
C102 C103 C101 42.4(8) . . ?
C104 C103 C101 102.1(9) . . ?
C102 C103 C105 102.3(9) . . ?
C104 C103 C105 42.2(8) . . ?
C101 C103 C105 60.0(4) . . ?
C105 C104 C103 95.0(15) . . ?
C104 C105 C106 144.7(15) . . ?
C104 C105 C101 102.5(8) . . ?
C106 C105 C101 42.2(8) . . ?
C104 C105 C103 42.8(8) . . ?
C106 C105 C103 101.9(9) . . ?
C101 C105 C103 59.7(4) . . ?
C101 C106 C105 95.2(15) . . ?

loop_
_geom_bond_atom_site_label_1
_geom_bond_atom_site_label_2
_geom_bond_distance
_geom_bond_site_symmetry_2
_geom_bond_publ_flag
Sm1 N2 2.367(5) . ?
Sm1 N4 2.386(6) . ?
Sm1 N1 2.441(5) . ?
Sm1 N3 2.448(6) . ?
Sm1 C13 2.819(6) . ?
Sm1 C35 2.853(7) . ?
Sm1 Te2 3.2579(7) . ?
Sm1 Te1 3.3035(6) . ?
Sm2 N5 2.391(5) . ?
Sm2 N7 2.407(5) . ?
Sm2 N8 2.414(5) . ?
Sm2 N6 2.453(5) . ?
Sm2 C63 2.828(6) . ?
Sm2 C85 2.830(7) . ?
Sm2 Te1 3.2463(6) . ?
Sm2 Te2 3.3360(6) . ?
Te1 C45 2.136(6) . ?
Te2 C95 2.132(6) . ?
Si1 N2 1.734(6) . ?
Si1 C20 1.851(9) . ?
Si1 C21 1.853(10) . ?
Si1 C22 1.861(9) . ?
Si2 N4 1.740(6) . ?
Si2 C42 1.848(10) . ?
Si2 C43 1.853(10) . ?
Si2 C44 1.882(10) . ?
Si3 N6 1.750(6) . ?
Si3 C70 1.858(10) . ?
Si3 C72 1.864(10) . ?
Si3 C71 1.896(11) . ?
Si4 N8 1.740(6) . ?
Si4 C94 1.863(9) . ?
Si4 C93 1.867(9) . ?
Si4 C92 1.880(9) . ?
N1 C13 1.334(8) . ?
N1 C1 1.445(8) . ?
N2 C13 1.344(8) . ?
N3 C35 1.347(9) . ?
N3 C23 1.452(9) . ?
N4 C35 1.341(9) . ?
N5 C63 1.323(8) . ?
N5 C51 1.443(8) . ?
N6 C63 1.338(8) . ?
N7 C85 1.329(9) . ?
N7 C73 1.429(8) . ?
N8 C85 1.346(8) . ?
C1 C6 1.392(10) . ?
C1 C2 1.409(10) . ?
C2 C3 1.353(12) . ?
C2 C10 1.494(11) . ?
C3 C4 1.390(14) . ?
C4 C5 1.370(13) . ?
C5 C6 1.395(10) . ?
C6 C7 1.495(10) . ?
C7 C8 1.494(13) . ?
C7 C9 1.508(13) . ?
C10 C12 1.523(12) . ?
C10 C11 1.539(12) . ?
C13 C14 1.502(9) . ?
C14 C15 1.370(11) . ?
C14 C19 1.375(11) . ?
C15 C16 1.390(12) . ?
C16 C17 1.369(17) . ?
C17 C18 1.349(17) . ?
C18 C19 1.387(13) . ?
C23 C28 1.406(11) . ?
C23 C24 1.412(11) . ?
C24 C25 1.402(12) . ?
C24 C32 1.506(13) . ?
C25 C26 1.382(14) . ?
C26 C27 1.365(14) . ?
C27 C28 1.397(12) . ?
C28 C29 1.488(13) . ?
C29 C30 1.510(13) . ?
C29 C31 1.541(13) . ?
C32 C34 1.515(14) . ?
C32 C33 1.584(15) . ?
C35 C36 1.492(10) . ?
C36 C37 1.365(11) . ?
C36 C41 1.383(12) . ?
C37 C38 1.386(13) . ?
C38 C39 1.365(16) . ?
C39 C40 1.369(16) . ?
C40 C41 1.378(12) . ?
C45 C46 1.365(10) . ?
C45 C50 1.382(10) . ?
C46 C47 1.402(10) . ?
C47 C48 1.383(13) . ?
C48 C49 1.364(13) . ?
C49 C50 1.387(11) . ?
C51 C52 1.400(9) . ?
C51 C56 1.407(9) . ?
C52 C53 1.386(10) . ?
C52 C60 1.541(10) . ?
C53 C54 1.356(11) . ?
C54 C55 1.388(11) . ?
C55 C56 1.400(10) . ?
C56 C57 1.523(10) . ?
C57 C59 1.504(12) . ?
C57 C58 1.543(11) . ?
C60 C62 1.502(11) . ?
C60 C61 1.544(10) . ?
C63 C64 1.518(9) . ?
C64 C69 1.358(11) . ?
C64 C65 1.360(11) . ?
C65 C66 1.402(13) . ?
C66 C67 1.357(15) . ?
C67 C68 1.337(14) . ?
C68 C69 1.357(11) . ?
C73 C78 1.401(11) . ?
C73 C74 1.406(10) . ?
C74 C75 1.398(11) . ?
C74 C82 1.520(12) . ?
C75 C76 1.369(14) . ?
C76 C77 1.352(14) . ?
C77 C78 1.409(11) . ?
C78 C79 1.512(12) . ?
C79 C81 1.499(14) . ?
C79 C80 1.511(12) . ?
C82 C83 1.531(13) . ?
C82 C84 1.542(13) . ?
C85 C86 1.499(9) . ?
C86 C87 1.370(11) . ?
C86 C91 1.385(10) . ?
C87 C88 1.411(11) . ?
C88 C89 1.355(13) . ?
C89 C90 1.377(13) . ?
C90 C91 1.407(11) . ?
C95 C96 1.368(10) . ?
C95 C100 1.369(10) . ?
C96 C97 1.377(11) . ?
C97 C98 1.375(13) . ?
C98 C99 1.363(13) . ?
C99 C100 1.370(11) . ?
C101 C102 1.358(10) . ?
C101 C106 1.360(10) . ?
C101 C107 1.518(10) . ?
C101 C103 2.01(2) . ?
C101 C105 2.01(2) . ?
C102 C103 1.368(10) . ?
C103 C104 1.380(10) . ?
C103 C105 2.02(2) . ?
C104 C105 1.363(10) . ?
C105 C106 1.368(10) . ?

loop_
_platon_squeeze_void_nr
_platon_squeeze_void_average_x
_platon_squeeze_void_average_y
_platon_squeeze_void_average_z
_platon_squeeze_void_volume
_platon_squeeze_void_count_electrons
1 -0.018 0.018 0.306 26.8 3.1
2 0.018 0.982 0.694 27.5 3.2
3 0.171 0.068 0.555 22.7 2.5
4 0.196 0.054 0.418 11.1 1.1
5 0.251 0.435 0.609 16.1 -1.4
6 0.403 0.651 0.014 7.9 -0.7
7 0.456 0.488 0.541 15.6 -0.6
8 0.543 0.512 0.459 15.9 -0.4
9 0.597 0.349 0.986 7.9 -0.7
10 0.749 0.565 0.391 16.1 -1.5
11 0.805 0.946 0.582 10.5 0.8
12 0.829 0.932 0.445 22.6 2.5
